data_4316144
loop_
_publ_author_name
'Jian-Ke Sun'
'Xu-Hui Jin'
'Chao Chen'
'Jie Zhang'

_publ_contact_author_address
;
State Key Laboratory of Structural Chemistry
Fujian Institute of Research on the Structure of Matter, 
Chinese Academy of Sciences
Fuzhou, Fujian, 350002, CHINA
;
_publ_contact_author_email Zhangjie@fjirsm.ac.cn
_publ_contact_author_name 'Prof Jie Zhang'
_publ_section_title
;
 Thermally Triggered Reversible Transformation between Parallel Staggered
 Stacking and Plywood-Like Stacking of 1D Coordination Polymer Chains
;
_journal_name_full 'Inorganic Chemistry'
_journal_page_first 7046
_journal_page_last 7051
_journal_paper_doi 10.1021/ic1008494
_journal_volume 49
_journal_year 2010
_chemical_formula_moiety 'C12 H16 Mn3 N4 O17'
_chemical_formula_sum 'C12 H16 Mn3 N4 O17'
_chemical_formula_weight 653.11
_chemical_name_systematic
; 
 ? 
;
_space_group_IT_number 15
_symmetry_cell_setting monoclinic
_symmetry_space_group_name_Hall '-C 2yc'
_symmetry_space_group_name_H-M 'C 1 2/c 1'
_atom_sites_solution_hydrogens geom
_atom_sites_solution_primary direct
_atom_sites_solution_secondary difmap
_audit_creation_method SHELXL-97
_cell_angle_alpha 90.00
_cell_angle_beta 92.451(10)
_cell_angle_gamma 90.00
_cell_formula_units_Z 4
_cell_length_a 15.621(2)
_cell_length_b 10.6503(9)
_cell_length_c 12.1608(14)
_cell_measurement_reflns_used 1143
_cell_measurement_temperature 293(2)
_cell_measurement_theta_max 27.4565
_cell_measurement_theta_min 2.3148
_cell_volume 2021.3(4)
_computing_cell_refinement 'CrystalClear (Rigaku Inc., 2007)'
_computing_data_collection 'CrystalClear (Rigaku Inc., 2007)'
_computing_data_reduction 'CrystalClear (Rigaku Inc., 2007)'
_computing_structure_refinement 'SHELXL-97 (Sheldrick, 1997)'
_computing_structure_solution 'SHELXS-97 (Sheldrick, 1990)'
_diffrn_ambient_temperature 293(2)
_diffrn_measured_fraction_theta_full 0.999
_diffrn_measured_fraction_theta_max 0.999
_diffrn_measurement_device_type 'Mercury2 (2x2 bin mode)'
_diffrn_measurement_method CCD_Profile_fitting
_diffrn_radiation_monochromator graphite
_diffrn_radiation_source 'fine-focus sealed tube'
_diffrn_radiation_type MoK\a
_diffrn_radiation_wavelength 0.71073
_diffrn_reflns_av_R_equivalents 0.0263
_diffrn_reflns_av_sigmaI/netI 0.0237
_diffrn_reflns_limit_h_max 20
_diffrn_reflns_limit_h_min -15
_diffrn_reflns_limit_k_max 13
_diffrn_reflns_limit_k_min -13
_diffrn_reflns_limit_l_max 15
_diffrn_reflns_limit_l_min -14
_diffrn_reflns_number 7698
_diffrn_reflns_theta_full 27.45
_diffrn_reflns_theta_max 27.45
_diffrn_reflns_theta_min 2.32
_diffrn_standards_decay_% <1.0
_exptl_absorpt_coefficient_mu 1.947
_exptl_absorpt_correction_T_max 1.0000
_exptl_absorpt_correction_T_min 0.6415
_exptl_absorpt_correction_type multi-scan
_exptl_crystal_colour Yellow
_exptl_crystal_density_diffrn 2.146
_exptl_crystal_density_method 'not measured'
_exptl_crystal_description Block
_exptl_crystal_F_000 1308
_exptl_crystal_size_max 0.5000
_exptl_crystal_size_mid 0.3000
_exptl_crystal_size_min 0.2000
_refine_diff_density_max 0.403
_refine_diff_density_min -0.511
_refine_diff_density_rms 0.076
_refine_ls_extinction_method none
_refine_ls_goodness_of_fit_ref 1.062
_refine_ls_hydrogen_treatment constr
_refine_ls_matrix_type full
_refine_ls_number_parameters 165
_refine_ls_number_reflns 2306
_refine_ls_number_restraints 0
_refine_ls_restrained_S_all 1.062
_refine_ls_R_factor_all 0.0374
_refine_ls_R_factor_gt 0.0320
_refine_ls_shift/su_max 0.012
_refine_ls_shift/su_mean 0.000
_refine_ls_structure_factor_coef Fsqd
_refine_ls_weighting_details 'calc w=1/[\s^2^(Fo^2^)+(0.0495P)^2^+1.7692P] where P=(Fo^2^+2Fc^2^)/3'
_refine_ls_weighting_scheme calc
_refine_ls_wR_factor_gt 0.0824
_refine_ls_wR_factor_ref 0.0861
_reflns_number_gt 2042
_reflns_number_total 2306
_reflns_threshold_expression >2sigma(I)
_cod_data_source_file ic1008494_si_002.cif
_cod_data_source_block 1
_cod_depositor_comments
;
The following automatic conversions were performed:

'_exptl_absorpt_correction_type' value 'Multi-scan' changed to
'multi-scan' according to the built-in table from CIF Core dictionary
named 'cif_core.dic' version 2.4.1 from 2010-06-29.

Automatic conversion script
Id: cif_fix_values 1646 2011-03-28 12:23:43Z adriana 
;
_cod_database_code 4316144

loop_
_symmetry_equiv_pos_as_xyz
'x, y, z'
'-x, y, -z+1/2'
'x+1/2, y+1/2, z'
'-x+1/2, y+1/2, -z+1/2'
'-x, -y, -z'
'x, -y, z-1/2'
'-x+1/2, -y+1/2, -z'
'x+1/2, -y+1/2, z-1/2'

loop_
_atom_site_label
_atom_site_type_symbol
_atom_site_fract_x
_atom_site_fract_y
_atom_site_fract_z
_atom_site_U_iso_or_equiv
_atom_site_adp_type
_atom_site_occupancy
_atom_site_symmetry_multiplicity
_atom_site_calc_flag
_atom_site_refinement_flags
_atom_site_disorder_assembly
_atom_site_disorder_group
Mn1 Mn 0.13454(2) 0.06133(3) 0.42337(3) 0.01968(12) Uani 1 1 d . . .
Mn2 Mn -0.2500 0.2500 0.5000 0.01972(14) Uani 1 2 d S . .
O1 O 0.17228(10) 0.22525(15) 0.33172(15) 0.0271(4) Uani 1 1 d . . .
O2 O 0.16239(11) 0.43369(14) 0.32982(15) 0.0287(4) Uani 1 1 d . . .
O3 O -0.14498(11) 0.60067(14) 0.39666(15) 0.0281(4) Uani 1 1 d . . .
O4 O -0.24132(10) 0.45238(14) 0.43498(14) 0.0230(3) Uani 1 1 d . . .
O5 O -0.08298(13) 0.07498(16) 0.4791(2) 0.0487(6) Uani 1 1 d . . .
N1 N 0.02077(11) 0.20102(16) 0.41734(15) 0.0190(4) Uani 1 1 d . . .
N2 N -0.11861(11) 0.27831(16) 0.45188(15) 0.0191(4) Uani 1 1 d . . .
C1 C 0.13286(14) 0.3280(2) 0.34533(18) 0.0198(4) Uani 1 1 d . . .
C2 C 0.04202(13) 0.31627(19) 0.38500(17) 0.0167(4) Uani 1 1 d . . .
C3 C -0.01365(13) 0.41689(19) 0.38494(18) 0.0188(4) Uani 1 1 d . . .
H3 H 0.0033 0.4986 0.3634 0.023 Uiso 1 1 calc R . .
C4 C -0.09589(13) 0.39191(18) 0.41825(17) 0.0171(4) Uani 1 1 d . . .
C5 C -0.16590(14) 0.49253(19) 0.41629(18) 0.0193(4) Uani 1 1 d . . .
C6 C -0.06025(14) 0.1824(2) 0.45124(19) 0.0217(5) Uani 1 1 d . . .
O1W O 0.09191(14) -0.0351(2) 0.27196(18) 0.0519(6) Uani 1 1 d . . .
H1 H 0.0953 -0.1147 0.2753 0.062 Uiso 1 1 d R . .
H2 H 0.1001 -0.0151 0.2056 0.062 Uiso 1 1 d R . .
O2W O 0.17340(11) 0.14689(16) 0.58273(14) 0.0309(4) Uani 1 1 d . . .
H4 H 0.2203 0.1221 0.6134 0.037 Uiso 1 1 d R . .
H5 H 0.1756 0.2257 0.5934 0.037 Uiso 1 1 d R . .
O3W O -0.28729(13) 0.18637(18) 0.33413(15) 0.0374(5) Uani 1 1 d . . .
H6 H -0.2586 0.2045 0.2784 0.045 Uiso 1 1 d R . .
H7 H -0.3080 0.1132 0.3242 0.045 Uiso 1 1 d R . .
O4W O 0.0000 0.7220(4) 0.2500 0.150(3) Uani 1 2 d S . .
H8 H -0.0408 0.6839 0.2156 0.180 Uiso 1 1 d R . .

loop_
_atom_site_aniso_label
_atom_site_aniso_U_11
_atom_site_aniso_U_22
_atom_site_aniso_U_33
_atom_site_aniso_U_23
_atom_site_aniso_U_13
_atom_site_aniso_U_12
Mn1 0.01545(19) 0.01613(18) 0.0278(2) 0.00271(12) 0.00450(14) 0.00096(12)
Mn2 0.0138(2) 0.0197(2) 0.0261(3) 0.00033(18) 0.00642(19) -0.00047(17)
O1 0.0182(8) 0.0235(8) 0.0405(10) 0.0088(7) 0.0131(7) 0.0041(6)
O2 0.0202(8) 0.0228(8) 0.0435(11) 0.0080(7) 0.0064(8) -0.0037(6)
O3 0.0249(9) 0.0166(7) 0.0431(10) 0.0039(7) 0.0051(8) 0.0019(7)
O4 0.0137(7) 0.0215(7) 0.0343(9) 0.0011(6) 0.0056(7) 0.0047(6)
O5 0.0273(10) 0.0235(9) 0.0974(18) 0.0267(10) 0.0269(11) 0.0048(7)
N1 0.0118(8) 0.0184(8) 0.0270(9) 0.0035(7) 0.0040(7) 0.0026(7)
N2 0.0146(9) 0.0171(8) 0.0260(9) 0.0018(7) 0.0061(7) 0.0010(7)
C1 0.0144(10) 0.0215(10) 0.0235(10) 0.0058(8) 0.0016(8) 0.0003(8)
C2 0.0116(9) 0.0183(9) 0.0204(10) 0.0006(8) 0.0020(8) -0.0004(8)
C3 0.0144(10) 0.0155(9) 0.0266(11) 0.0022(8) 0.0032(8) -0.0003(8)
C4 0.0142(9) 0.0167(9) 0.0204(10) -0.0001(7) 0.0016(8) 0.0023(8)
C5 0.0170(10) 0.0184(10) 0.0225(11) -0.0008(8) 0.0009(8) 0.0020(8)
C6 0.0154(10) 0.0184(10) 0.0317(12) 0.0054(9) 0.0070(9) 0.0021(8)
O1W 0.0499(13) 0.0617(14) 0.0442(12) -0.0207(11) 0.0022(11) -0.0003(11)
O2W 0.0239(9) 0.0261(8) 0.0423(10) -0.0086(7) -0.0057(8) 0.0042(7)
O3W 0.0472(12) 0.0384(10) 0.0274(9) -0.0059(7) 0.0117(8) -0.0180(9)
O4W 0.200(7) 0.050(3) 0.202(7) 0.000 0.028(6) 0.000

loop_
_atom_type_symbol
_atom_type_description
_atom_type_scat_dispersion_real
_atom_type_scat_dispersion_imag
_atom_type_scat_source
C C 0.0033 0.0016 'International Tables Vol C Tables 4.2.6.8 and 6.1.1.4'
H H 0.0000 0.0000 'International Tables Vol C Tables 4.2.6.8 and 6.1.1.4'
N N 0.0061 0.0033 'International Tables Vol C Tables 4.2.6.8 and 6.1.1.4'
O O 0.0106 0.0060 'International Tables Vol C Tables 4.2.6.8 and 6.1.1.4'
Mn Mn 0.3368 0.7283 'International Tables Vol C Tables 4.2.6.8 and 6.1.1.4'

loop_
_geom_angle_atom_site_label_1
_geom_angle_atom_site_label_2
_geom_angle_atom_site_label_3
_geom_angle
_geom_angle_site_symmetry_1
_geom_angle_site_symmetry_3
_geom_angle_publ_flag
O5 Mn1 O1 170.27(7) 5_556 . ?
O5 Mn1 O1W 92.37(10) 5_556 . ?
O1 Mn1 O1W 91.45(9) . . ?
O5 Mn1 O2W 83.38(9) 5_556 . ?
O1 Mn1 O2W 92.77(7) . . ?
O1W Mn1 O2W 175.75(8) . . ?
O5 Mn1 O4 87.58(7) 5_556 3_545 ?
O1 Mn1 O4 101.21(6) . 3_545 ?
O1W Mn1 O4 92.35(7) . 3_545 ?
O2W Mn1 O4 87.36(6) . 3_545 ?
O5 Mn1 N1 98.77(7) 5_556 . ?
O1 Mn1 N1 72.03(6) . . ?
O1W Mn1 N1 93.98(8) . . ?
O2W Mn1 N1 86.81(6) . . ?
O4 Mn1 N1 170.83(6) 3_545 . ?
N2 Mn2 N2 180.00(3) . 7_456 ?
N2 Mn2 O3W 89.31(7) . 7_456 ?
N2 Mn2 O3W 90.69(7) 7_456 7_456 ?
N2 Mn2 O3W 90.69(7) . . ?
N2 Mn2 O3W 89.31(7) 7_456 . ?
O3W Mn2 O3W 180.0 7_456 . ?
N2 Mn2 O4 73.04(6) . . ?
N2 Mn2 O4 106.96(6) 7_456 . ?
O3W Mn2 O4 90.54(7) 7_456 . ?
O3W Mn2 O4 89.46(7) . . ?
N2 Mn2 O4 106.96(6) . 7_456 ?
N2 Mn2 O4 73.04(6) 7_456 7_456 ?
O3W Mn2 O4 89.46(7) 7_456 7_456 ?
O3W Mn2 O4 90.54(7) . 7_456 ?
O4 Mn2 O4 180.00(3) . 7_456 ?
C1 O1 Mn1 118.89(14) . . ?
C5 O4 Mn1 127.60(13) . 3_455 ?
C5 O4 Mn2 116.17(13) . . ?
Mn1 O4 Mn2 116.07(7) 3_455 . ?
C6 O5 Mn1 157.5(2) . 5_556 ?
C2 N1 C6 117.95(18) . . ?
C2 N1 Mn1 113.56(13) . . ?
C6 N1 Mn1 128.21(14) . . ?
C4 N2 C6 119.35(18) . . ?
C4 N2 Mn2 118.37(14) . . ?
C6 N2 Mn2 122.23(14) . . ?
O2 C1 O1 125.4(2) . . ?
O2 C1 C2 118.84(19) . . ?
O1 C1 C2 115.74(18) . . ?
N1 C2 C3 123.33(19) . . ?
N1 C2 C1 114.53(18) . . ?
C3 C2 C1 122.13(18) . . ?
C2 C3 C4 116.21(19) . . ?
C2 C3 H3 121.9 . . ?
C4 C3 H3 121.9 . . ?
N2 C4 C3 121.74(19) . . ?
N2 C4 C5 116.22(18) . . ?
C3 C4 C5 122.03(18) . . ?
O3 C5 O4 127.1(2) . . ?
O3 C5 C4 117.8(2) . . ?
O4 C5 C4 115.14(18) . . ?
O5 C6 N1 119.6(2) . . ?
O5 C6 N2 119.0(2) . . ?
N1 C6 N2 121.38(18) . . ?
Mn1 O1W H1 114.3 . . ?
Mn1 O1W H2 129.0 . . ?
H1 O1W H2 106.5 . . ?
Mn1 O2W H4 117.2 . . ?
Mn1 O2W H5 123.4 . . ?
H4 O2W H5 102.2 . . ?
Mn2 O3W H6 122.5 . . ?
Mn2 O3W H7 120.0 . . ?
H6 O3W H7 107.8 . . ?

loop_
_geom_bond_atom_site_label_1
_geom_bond_atom_site_label_2
_geom_bond_distance
_geom_bond_site_symmetry_2
_geom_bond_publ_flag
Mn1 O5 2.0604(18) 5_556 ?
Mn1 O1 2.1665(16) . ?
Mn1 O1W 2.187(2) . ?
Mn1 O2W 2.2031(17) . ?
Mn1 O4 2.2589(15) 3_545 ?
Mn1 N1 2.3165(17) . ?
Mn2 N2 2.1792(18) . ?
Mn2 N2 2.1792(18) 7_456 ?
Mn2 O3W 2.1833(18) 7_456 ?
Mn2 O3W 2.1833(18) . ?
Mn2 O4 2.3018(15) . ?
Mn2 O4 2.3018(15) 7_456 ?
O1 C1 1.270(3) . ?
O2 C1 1.234(3) . ?
O3 C5 1.223(3) . ?
O4 C5 1.283(3) . ?
O4 Mn1 2.2590(15) 3_455 ?
O5 C6 1.249(3) . ?
O5 Mn1 2.0604(18) 5_556 ?
N1 C2 1.335(3) . ?
N1 C6 1.362(3) . ?
N2 C4 1.330(3) . ?
N2 C6 1.369(3) . ?
C1 C2 1.523(3) . ?
C2 C3 1.380(3) . ?
C3 C4 1.389(3) . ?
C3 H3 0.9500 . ?
C4 C5 1.531(3) . ?
O1W H1 0.8500 . ?
O1W H2 0.8499 . ?
O2W H4 0.8500 . ?
O2W H5 0.8500 . ?
O3W H6 0.8500 . ?
O3W H7 0.8500 . ?
O4W H8 0.8500 . ?
